data_8107139
loop_
_publ_author_name
'Aqlan, Faisal M. S.'
'Nadeem Arshad, Muhammad'
'Asiri, Abdullah M.'
'Khan, Khalid A.'
'Zayed, Mohie E. M.'

_publ_section_title
;
 The crystal structure of
 4-[(benzo[1,3]dioxol-5-ylmethylene)-amino]-1,5-dimethyl-2-phenyl-1,2-dihydro-pyrazol-3-one,
 C19H17N3O3
;
_journal_issue 4
_journal_name_full 'Zeitschrift f\"ur Kristallographie - New Crystal Structures'
_journal_page_first 1181
_journal_page_last 1183
_journal_paper_doi 10.1515/ncrs-2016-0125
_journal_volume 231
_journal_year 2016
_chemical_formula_moiety 'C19 H17 N3 O3'
_chemical_formula_sum 'C19 H17 N3 O3'
_chemical_formula_weight 335.35
_chemical_name_common
;       
4-[(Benzo[1,3]dioxol-5-ylmethylene)-amino]-1,5-dimethyl-2-phenyl-1,2-dihydro
-pyrazol-3-one
;
_chemical_name_systematic
;       
4-[(Benzo[1,3]dioxol-5-ylmethylene)-amino]-1,5-dimethyl-2-phenyl-1,2-dihydro
-pyrazol-3-one
;
_space_group_crystal_system monoclinic
_space_group_IT_number 14
_space_group_name_Hall '-P 2yab'
_space_group_name_H-M_alt 'P 1 21/a 1'
_atom_sites_solution_hydrogens geom
_cell_angle_alpha 90.00
_cell_angle_beta 100.484(6)
_cell_angle_gamma 90.00
_cell_formula_units_Z 4
_cell_length_a 7.1173(4)
_cell_length_b 25.051(2)
_cell_length_c 9.3822(8)
_cell_measurement_reflns_used 1817
_cell_measurement_temperature 296(2)
_cell_measurement_theta_max 29.4307
_cell_measurement_theta_min 2.9047
_cell_volume 1644.9(2)
_computing_cell_refinement 'CrysAlis PRO (Agilent, 2012)'
_computing_data_collection 'CrysAlis PRO (Agilent, 2012)'
_computing_data_reduction 'CrysAlis PRO (Agilent, 2012)'
_computing_structure_refinement 'SHELXL-2014/7 (Sheldrick, 2014)'
_computing_structure_solution 'SHELXS-97 (Sheldrick, 1990)'
_diffrn_ambient_temperature 296(2)
_diffrn_measured_fraction_theta_full 0.999
_diffrn_measured_fraction_theta_max 0.853
_diffrn_measurement_device_type 'SuperNova, Dual, Cu at zero, Atlas, CCD'
_diffrn_measurement_method '\w scans'
_diffrn_radiation_type MoK\a
_diffrn_radiation_wavelength 0.7107
_diffrn_reflns_av_R_equivalents 0.0374
_diffrn_reflns_av_unetI/netI 0.0536
_diffrn_reflns_Laue_measured_fraction_full 0.999
_diffrn_reflns_Laue_measured_fraction_max 0.853
_diffrn_reflns_limit_h_max 9
_diffrn_reflns_limit_h_min -9
_diffrn_reflns_limit_k_max 34
_diffrn_reflns_limit_k_min -23
_diffrn_reflns_limit_l_max 8
_diffrn_reflns_limit_l_min -12
_diffrn_reflns_number 8775
_diffrn_reflns_point_group_measured_fraction_full 0.999
_diffrn_reflns_point_group_measured_fraction_max 0.853
_diffrn_reflns_theta_full 26.000
_diffrn_reflns_theta_max 29.496
_diffrn_reflns_theta_min 3.022
_diffrn_source 'fine-focus sealed tube'
_exptl_absorpt_coefficient_mu 0.094
_exptl_absorpt_correction_T_max 1.00000
_exptl_absorpt_correction_T_min 0.36632
_exptl_absorpt_correction_type multi-scan
_exptl_absorpt_process_details 'SADABS (Sheldrick, 96)'
_exptl_crystal_colour yellow
_exptl_crystal_density_diffrn 1.354
_exptl_crystal_density_method 'not measured'
_exptl_crystal_description block
_exptl_crystal_F_000 704
_exptl_crystal_size_max 0.44
_exptl_crystal_size_mid 0.27
_exptl_crystal_size_min 0.11
_refine_diff_density_max 0.251
_refine_diff_density_min -0.226
_refine_diff_density_rms 0.045
_refine_ls_extinction_coef .
_refine_ls_extinction_method none
_refine_ls_goodness_of_fit_ref 1.036
_refine_ls_hydrogen_treatment constr
_refine_ls_matrix_type full
_refine_ls_number_parameters 226
_refine_ls_number_reflns 3897
_refine_ls_number_restraints 0
_refine_ls_restrained_S_all 1.036
_refine_ls_R_factor_all 0.1034
_refine_ls_R_factor_gt 0.0571
_refine_ls_shift/su_max 0.000
_refine_ls_shift/su_mean 0.000
_refine_ls_structure_factor_coef Fsqd
_refine_ls_weighting_details 'w=1/[\s^2^(Fo^2^)+(0.0492P)^2^+0.5781P] where P=(Fo^2^+2Fc^2^)/3'
_refine_ls_weighting_scheme calc
_refine_ls_wR_factor_gt 0.1237
_refine_ls_wR_factor_ref 0.1457
_reflns_Friedel_coverage 0.000
_reflns_Friedel_fraction_full .
_reflns_Friedel_fraction_max .
_reflns_number_gt 2358
_reflns_number_total 3897
_reflns_threshold_expression 'I > 2\s(I)'
_cod_data_source_file suppl_ncrs-2016-0125_suppl.cif
_cod_data_source_block shelx
_cod_original_sg_symbol_H-M 'P 21/a'
_cod_database_code 8107139
_shelx_space_group_comment
;
The symmetry employed for this shelxl refinement is uniquely defined
by the following loop, which should always be used as a source of
symmetry information in preference to the above space-group names.
They are only intended as comments.
;

loop_
_space_group_symop_operation_xyz
'x, y, z'
'-x+1/2, y+1/2, -z'
'-x, -y, -z'
'x-1/2, -y-1/2, z'

loop_
_atom_site_label
_atom_site_type_symbol
_atom_site_fract_x
_atom_site_fract_y
_atom_site_fract_z
_atom_site_U_iso_or_equiv
_atom_site_adp_type
_atom_site_occupancy
_atom_site_site_symmetry_order
_atom_site_calc_flag
_atom_site_refinement_flags_posn
_atom_site_refinement_flags_adp
_atom_site_refinement_flags_occupancy
_atom_site_disorder_assembly
_atom_site_disorder_group
C1 C 0.8310(3) 0.35371(8) -0.0137(2) 0.0374(5) Uani 1 1 d . . . . .
C2 C 0.7184(3) 0.31565(9) 0.0363(3) 0.0459(6) Uani 1 1 d . . . . .
H2 H 0.7172 0.3127 0.1350 0.055 Uiso 1 1 calc R U . . .
C3 C 0.6075(4) 0.28200(10) -0.0613(3) 0.0606(7) Uani 1 1 d . . . . .
H3 H 0.5299 0.2567 -0.0281 0.073 Uiso 1 1 calc R U . . .
C4 C 0.6110(4) 0.28558(11) -0.2069(3) 0.0653(8) Uani 1 1 d . . . . .
H4 H 0.5379 0.2624 -0.2718 0.078 Uiso 1 1 calc R U . . .
C5 C 0.7225(4) 0.32344(11) -0.2561(3) 0.0642(8) Uani 1 1 d . . . . .
H5 H 0.7245 0.3259 -0.3547 0.077 Uiso 1 1 calc R U . . .
C6 C 0.8324(3) 0.35812(9) -0.1600(3) 0.0485(6) Uani 1 1 d . . . . .
H6 H 0.9065 0.3841 -0.1939 0.058 Uiso 1 1 calc R U . . .
C7 C 0.8580(3) 0.42317(9) 0.1772(2) 0.0359(5) Uani 1 1 d . . . . .
C8 C 0.9856(3) 0.46781(8) 0.2054(2) 0.0344(5) Uani 1 1 d . . . . .
C9 C 1.1320(3) 0.45994(8) 0.1306(2) 0.0345(5) Uani 1 1 d . . . . .
C10 C 0.8267(3) 0.51901(9) 0.3510(2) 0.0412(5) Uani 1 1 d . . . . .
H10 H 0.7369 0.4917 0.3440 0.049 Uiso 1 1 calc R U . . .
C11 C 0.8005(3) 0.56652(9) 0.4360(2) 0.0377(5) Uani 1 1 d . . . . .
C12 C 0.6316(3) 0.57225(9) 0.4884(3) 0.0456(6) Uani 1 1 d . . . . .
H12 H 0.5382 0.5460 0.4672 0.055 Uiso 1 1 calc R U . . .
C13 C 0.5974(3) 0.61591(9) 0.5715(3) 0.0476(6) Uani 1 1 d . . . . .
H13 H 0.4851 0.6191 0.6084 0.057 Uiso 1 1 calc R U . . .
C14 C 0.7364(3) 0.65355(9) 0.5961(3) 0.0423(5) Uani 1 1 d . . . . .
C15 C 0.9058(3) 0.64867(9) 0.5442(2) 0.0406(5) Uani 1 1 d . . . . .
C16 C 0.9432(3) 0.60544(9) 0.4663(2) 0.0410(5) Uani 1 1 d . . . . .
H16 H 1.0589 0.6019 0.4344 0.049 Uiso 1 1 calc R U . . .
C17 C 0.9063(4) 0.72766(10) 0.6527(3) 0.0603(7) Uani 1 1 d . . . . .
H17A H 0.8696 0.7576 0.5882 0.072 Uiso 1 1 calc R U . . .
H17B H 0.9767 0.7412 0.7438 0.072 Uiso 1 1 calc R U . . .
C18 C 1.2537(3) 0.38073(10) 0.0136(3) 0.0502(6) Uani 1 1 d . . . . .
H18A H 1.1983 0.3509 -0.0432 0.075 Uiso 1 1 calc R U . . .
H18B H 1.3297 0.4012 -0.0413 0.075 Uiso 1 1 calc R U . . .
H18C H 1.3329 0.3680 0.1008 0.075 Uiso 1 1 calc R U . . .
C19 C 1.3043(3) 0.49301(10) 0.1311(3) 0.0470(6) Uani 1 1 d . . . . .
H19A H 1.3011 0.5233 0.1932 0.071 Uiso 1 1 calc R U . . .
H19B H 1.4164 0.4722 0.1660 0.071 Uiso 1 1 calc R U . . .
H19C H 1.3073 0.5050 0.0344 0.071 Uiso 1 1 calc R U . . .
N1 N 0.9411(2) 0.38897(7) 0.08763(19) 0.0376(4) Uani 1 1 d . . . . .
N2 N 1.1016(2) 0.41438(7) 0.0507(2) 0.0374(4) Uani 1 1 d . . . . .
N3 N 0.9689(2) 0.51374(7) 0.28597(19) 0.0380(4) Uani 1 1 d . . . . .
O1 O 0.7026(2) 0.41373(6) 0.21339(18) 0.0478(4) Uani 1 1 d . . . . .
O2 O 0.7409(2) 0.69968(7) 0.6766(2) 0.0596(5) Uani 1 1 d . . . . .
O3 O 1.0221(2) 0.69157(7) 0.5897(2) 0.0588(5) Uani 1 1 d . . . . .

loop_
_atom_site_aniso_label
_atom_site_aniso_U_11
_atom_site_aniso_U_22
_atom_site_aniso_U_33
_atom_site_aniso_U_23
_atom_site_aniso_U_13
_atom_site_aniso_U_12
C1 0.0350(10) 0.0347(12) 0.0435(13) -0.0023(10) 0.0096(10) 0.0016(9)
C2 0.0453(12) 0.0416(13) 0.0541(15) -0.0010(12) 0.0177(11) -0.0051(11)
C3 0.0552(15) 0.0465(15) 0.084(2) -0.0051(15) 0.0219(15) -0.0149(12)
C4 0.0632(16) 0.0605(17) 0.070(2) -0.0170(15) 0.0055(15) -0.0200(14)
C5 0.0741(18) 0.0658(18) 0.0499(16) -0.0052(14) 0.0038(14) -0.0157(15)
C6 0.0543(14) 0.0455(14) 0.0454(14) 0.0015(11) 0.0085(11) -0.0091(11)
C7 0.0329(10) 0.0414(12) 0.0349(12) 0.0019(10) 0.0097(9) 0.0035(9)
C8 0.0328(10) 0.0357(11) 0.0348(11) 0.0010(9) 0.0060(9) 0.0025(9)
C9 0.0308(10) 0.0355(11) 0.0364(12) 0.0018(9) 0.0043(9) -0.0004(9)
C10 0.0401(11) 0.0429(13) 0.0408(13) -0.0018(10) 0.0079(10) -0.0018(10)
C11 0.0390(11) 0.0401(12) 0.0349(12) 0.0008(10) 0.0086(9) 0.0032(10)
C12 0.0413(12) 0.0427(13) 0.0546(15) -0.0015(12) 0.0139(11) -0.0047(10)
C13 0.0404(12) 0.0490(14) 0.0577(16) 0.0006(12) 0.0203(11) 0.0038(11)
C14 0.0466(12) 0.0345(12) 0.0490(14) 0.0003(10) 0.0173(11) 0.0065(10)
C15 0.0423(12) 0.0392(12) 0.0424(13) -0.0011(10) 0.0133(10) -0.0021(10)
C16 0.0386(11) 0.0459(13) 0.0414(13) -0.0001(11) 0.0150(10) 0.0014(10)
C17 0.0589(15) 0.0452(15) 0.082(2) -0.0126(14) 0.0271(15) -0.0017(12)
C18 0.0392(12) 0.0552(15) 0.0604(16) -0.0094(13) 0.0202(11) 0.0050(11)
C19 0.0362(11) 0.0491(14) 0.0565(15) 0.0012(12) 0.0104(11) -0.0049(10)
N1 0.0317(8) 0.0405(10) 0.0433(11) -0.0042(9) 0.0139(8) -0.0043(8)
N2 0.0290(8) 0.0413(10) 0.0446(11) -0.0037(9) 0.0137(8) -0.0012(8)
N3 0.0390(9) 0.0380(10) 0.0372(10) -0.0018(8) 0.0074(8) 0.0019(8)
O1 0.0368(8) 0.0527(10) 0.0586(11) -0.0074(8) 0.0216(7) -0.0051(7)
O2 0.0618(10) 0.0431(10) 0.0822(14) -0.0148(10) 0.0358(10) -0.0019(8)
O3 0.0549(10) 0.0476(10) 0.0803(13) -0.0197(10) 0.0295(9) -0.0114(8)

loop_
_atom_type_symbol
_atom_type_description
_atom_type_scat_dispersion_real
_atom_type_scat_dispersion_imag
_atom_type_scat_source
C C 0.0033 0.0016 'International Tables Vol C Tables 4.2.6.8 and 6.1.1.4'
H H 0.0000 0.0000 'International Tables Vol C Tables 4.2.6.8 and 6.1.1.4'
N N 0.0061 0.0033 'International Tables Vol C Tables 4.2.6.8 and 6.1.1.4'
O O 0.0106 0.0060 'International Tables Vol C Tables 4.2.6.8 and 6.1.1.4'

loop_
_geom_angle_atom_site_label_1
_geom_angle_atom_site_label_2
_geom_angle_atom_site_label_3
_geom_angle
_geom_angle_site_symmetry_1
_geom_angle_site_symmetry_3
C6 C1 C2 120.2(2) . .
C6 C1 N1 120.79(19) . .
C2 C1 N1 118.9(2) . .
C1 C2 C3 119.5(2) . .
C1 C2 H2 120.3 . .
C3 C2 H2 120.3 . .
C4 C3 C2 120.5(2) . .
C4 C3 H3 119.7 . .
C2 C3 H3 119.7 . .
C5 C4 C3 119.8(3) . .
C5 C4 H4 120.1 . .
C3 C4 H4 120.1 . .
C4 C5 C6 120.5(3) . .
C4 C5 H5 119.7 . .
C6 C5 H5 119.7 . .
C1 C6 C5 119.4(2) . .
C1 C6 H6 120.3 . .
C5 C6 H6 120.3 . .
O1 C7 N1 122.88(19) . .
O1 C7 C8 131.8(2) . .
N1 C7 C8 105.32(16) . .
C9 C8 N3 122.93(18) . .
C9 C8 C7 107.95(18) . .
N3 C8 C7 129.04(18) . .
N2 C9 C8 110.02(17) . .
N2 C9 C19 121.34(18) . .
C8 C9 C19 128.6(2) . .
N3 C10 C11 122.3(2) . .
N3 C10 H10 118.9 . .
C11 C10 H10 118.9 . .
C12 C11 C16 120.0(2) . .
C12 C11 C10 118.8(2) . .
C16 C11 C10 121.19(19) . .
C11 C12 C13 122.1(2) . .
C11 C12 H12 118.9 . .
C13 C12 H12 118.9 . .
C14 C13 C12 116.5(2) . .
C14 C13 H13 121.8 . .
C12 C13 H13 121.8 . .
C13 C14 O2 128.3(2) . .
C13 C14 C15 122.3(2) . .
O2 C14 C15 109.35(19) . .
C16 C15 O3 128.56(19) . .
C16 C15 C14 121.8(2) . .
O3 C15 C14 109.59(19) . .
C15 C16 C11 117.30(19) . .
C15 C16 H16 121.4 . .
C11 C16 H16 121.4 . .
O3 C17 O2 108.14(18) . .
O3 C17 H17A 110.1 . .
O2 C17 H17A 110.1 . .
O3 C17 H17B 110.1 . .
O2 C17 H17B 110.1 . .
H17A C17 H17B 108.4 . .
N2 C18 H18A 109.5 . .
N2 C18 H18B 109.5 . .
H18A C18 H18B 109.5 . .
N2 C18 H18C 109.5 . .
H18A C18 H18C 109.5 . .
H18B C18 H18C 109.5 . .
C9 C19 H19A 109.5 . .
C9 C19 H19B 109.5 . .
H19A C19 H19B 109.5 . .
C9 C19 H19C 109.5 . .
H19A C19 H19C 109.5 . .
H19B C19 H19C 109.5 . .
C7 N1 N2 108.74(16) . .
C7 N1 C1 122.49(16) . .
N2 N1 C1 119.33(16) . .
C9 N2 N1 107.41(15) . .
C9 N2 C18 124.31(17) . .
N1 N2 C18 117.87(17) . .
C10 N3 C8 119.78(18) . .
C14 O2 C17 105.31(17) . .
C15 O3 C17 105.30(17) . .

loop_
_geom_bond_atom_site_label_1
_geom_bond_atom_site_label_2
_geom_bond_distance
_geom_bond_site_symmetry_2
C1 C6 1.378(3) .
C1 C2 1.382(3) .
C1 N1 1.424(3) .
C2 C3 1.382(3) .
C2 H2 0.9300 .
C3 C4 1.374(4) .
C3 H3 0.9300 .
C4 C5 1.370(4) .
C4 H4 0.9300 .
C5 C6 1.387(3) .
C5 H5 0.9300 .
C6 H6 0.9300 .
C7 O1 1.237(2) .
C7 N1 1.404(3) .
C7 C8 1.435(3) .
C8 C9 1.372(3) .
C8 N3 1.394(3) .
C9 N2 1.361(3) .
C9 C19 1.479(3) .
C10 N3 1.281(3) .
C10 C11 1.463(3) .
C10 H10 0.9300 .
C11 C12 1.386(3) .
C11 C16 1.399(3) .
C12 C13 1.391(3) .
C12 H12 0.9300 .
C13 C14 1.355(3) .
C13 H13 0.9300 .
C14 O2 1.378(3) .
C14 C15 1.386(3) .
C15 C16 1.360(3) .
C15 O3 1.376(3) .
C16 H16 0.9300 .
C17 O3 1.423(3) .
C17 O2 1.423(3) .
C17 H17A 0.9700 .
C17 H17B 0.9700 .
C18 N2 1.463(3) .
C18 H18A 0.9600 .
C18 H18B 0.9600 .
C18 H18C 0.9600 .
C19 H19A 0.9600 .
C19 H19B 0.9600 .
C19 H19C 0.9600 .
N1 N2 1.405(2) .

loop_
_geom_torsion_atom_site_label_1
_geom_torsion_atom_site_label_2
_geom_torsion_atom_site_label_3
_geom_torsion_atom_site_label_4
_geom_torsion
_geom_torsion_site_symmetry_1
_geom_torsion_site_symmetry_2
_geom_torsion_site_symmetry_3
_geom_torsion_site_symmetry_4
C6 C1 C2 C3 0.1(3) . . . .
N1 C1 C2 C3 178.5(2) . . . .
C1 C2 C3 C4 1.1(4) . . . .
C2 C3 C4 C5 -1.2(4) . . . .
C3 C4 C5 C6 0.2(4) . . . .
C2 C1 C6 C5 -1.1(3) . . . .
N1 C1 C6 C5 -179.5(2) . . . .
C4 C5 C6 C1 1.0(4) . . . .
O1 C7 C8 C9 -175.5(2) . . . .
N1 C7 C8 C9 1.9(2) . . . .
O1 C7 C8 N3 1.1(4) . . . .
N1 C7 C8 N3 178.6(2) . . . .
N3 C8 C9 N2 -173.97(18) . . . .
C7 C8 C9 N2 2.9(2) . . . .
N3 C8 C9 C19 7.0(4) . . . .
C7 C8 C9 C19 -176.1(2) . . . .
N3 C10 C11 C12 172.2(2) . . . .
N3 C10 C11 C16 -8.7(3) . . . .
C16 C11 C12 C13 0.0(4) . . . .
C10 C11 C12 C13 179.1(2) . . . .
C11 C12 C13 C14 1.6(4) . . . .
C12 C13 C14 O2 -178.4(2) . . . .
C12 C13 C14 C15 -1.3(4) . . . .
C13 C14 C15 C16 -0.5(4) . . . .
O2 C14 C15 C16 177.1(2) . . . .
C13 C14 C15 O3 -177.9(2) . . . .
O2 C14 C15 O3 -0.3(3) . . . .
O3 C15 C16 C11 178.9(2) . . . .
C14 C15 C16 C11 2.0(3) . . . .
C12 C11 C16 C15 -1.8(3) . . . .
C10 C11 C16 C15 179.1(2) . . . .
O1 C7 N1 N2 171.82(19) . . . .
C8 C7 N1 N2 -5.9(2) . . . .
O1 C7 N1 C1 25.8(3) . . . .
C8 C7 N1 C1 -151.94(19) . . . .
C6 C1 N1 C7 119.1(2) . . . .
C2 C1 N1 C7 -59.4(3) . . . .
C6 C1 N1 N2 -23.6(3) . . . .
C2 C1 N1 N2 158.00(19) . . . .
C8 C9 N2 N1 -6.6(2) . . . .
C19 C9 N2 N1 172.53(19) . . . .
C8 C9 N2 C18 -150.4(2) . . . .
C19 C9 N2 C18 28.7(3) . . . .
C7 N1 N2 C9 7.8(2) . . . .
C1 N1 N2 C9 155.10(18) . . . .
C7 N1 N2 C18 154.33(19) . . . .
C1 N1 N2 C18 -58.4(3) . . . .
C11 C10 N3 C8 -179.37(19) . . . .
C9 C8 N3 C10 178.7(2) . . . .
C7 C8 N3 C10 2.5(3) . . . .
C13 C14 O2 C17 -173.2(3) . . . .
C15 C14 O2 C17 9.4(3) . . . .
O3 C17 O2 C14 -14.9(3) . . . .
C16 C15 O3 C17 173.9(2) . . . .
C14 C15 O3 C17 -9.0(3) . . . .
O2 C17 O3 C15 14.8(3) . . . .
